data_2310974
loop_
_publ_author_name
'Tideswell, N.W.'
'Kruse, F.H.'
'McCullough, J.D.'

_publ_section_title
;
 The crystal structure of antimony selenide, Sb2 Se3
;
_journal_name_full 'Acta Crystallographica (1,1948-23,1967)'
_journal_page_first 99
_journal_page_last 102
_journal_volume 10
_journal_year 1957
_chemical_formula_sum 'Sb2 Se3'
_space_group_IT_number 62
_symmetry_space_group_name_Hall '-P 2ac 2n'
_symmetry_space_group_name_H-M 'P n m a'
_cell_angle_alpha 90
_cell_angle_beta 90
_cell_angle_gamma 90
_cell_formula_units_Z 4
_cell_length_a 11.77
_cell_length_b 3.962
_cell_length_c 11.62
_cell_volume 541.872
_citation_journal_id_ASTM ACCRA9
_cod_data_source_file Tideswell_ACCRA9_1957_1838.cif
_cod_data_source_block Sb2Se3
_cod_original_cell_volume 541.8724
_cod_database_code 2310974

loop_
_symmetry_equiv_pos_as_xyz
x,y,z
-x+1/2,-y,z+1/2
x+1/2,-y+1/2,-z+1/2
-x,y+1/2,-z
-x,-y,-z
x-1/2,y,-z-1/2
-x-1/2,y-1/2,z-1/2
x,-y-1/2,z

loop_
_atom_site_label
_atom_site_type_symbol
_atom_site_fract_x
_atom_site_fract_y
_atom_site_fract_z
_atom_site_occupancy
_atom_site_U_iso_or_equiv
Se3 Se 0.2132 0.25 0.1935 1 0.0
Sb1 Sb 0.0305 0.25 0.328 1 0.0
Se2 Se 0.1302 0.25 0.4434 1 0.0
Sb2 Sb 0.1478 0.25 0.0397 1 0.0
Se1 Se 0.0534 0.25 0.8732 1 0.0
